data_7045181
loop_
_publ_author_name
'\.Zak, P'
'Bo\/lt, M'
'Kubicki, M.'
'Pietraszuk, C.'

_publ_section_title
;
 Highly selective hydrosilylation of olefins and acetylenes by platinum(0)
 complexes bearing bulky N-heterocyclic carbene ligands.
;
_journal_issue 6
_journal_name_full 'Dalton transactions (Cambridge, England : 2003)'
_journal_page_first 1903
_journal_page_last 1910
_journal_paper_doi 10.1039/c7dt04392a
_journal_volume 47
_journal_year 2018
_chemical_formula_moiety 'C29 H30 Si2'
_chemical_formula_sum 'C29 H30 Si2'
_chemical_formula_weight 434.71
_space_group_crystal_system triclinic
_space_group_IT_number 2
_space_group_name_Hall '-P 1'
_space_group_name_H-M_alt 'P -1'
_symmetry_space_group_name_Hall '-P 1'
_symmetry_space_group_name_H-M 'P -1'
_atom_sites_solution_hydrogens geom
_audit_creation_method SHELXL-2014/7
_audit_update_record
;
2017-09-10 deposited with the CCDC.
2017-12-29 downloaded from the CCDC.
;
_cell_angle_alpha 96.590(2)
_cell_angle_beta 94.901(2)
_cell_angle_gamma 112.805(2)
_cell_formula_units_Z 2
_cell_length_a 8.4538(3)
_cell_length_b 9.4718(2)
_cell_length_c 18.2391(5)
_cell_measurement_reflns_used 15164
_cell_measurement_temperature 295(2)
_cell_measurement_theta_max 75.1910
_cell_measurement_theta_min 4.9040
_cell_volume 1323.87(7)
_computing_cell_refinement 'CrysAlisPro 1.171.38.46 (Rigaku OD, 2015)'
_computing_data_collection 'CrysAlisPro 1.171.38.46 (Rigaku OD, 2015)'
_computing_data_reduction 'CrysAlisPro 1.171.38.46 (Rigaku OD, 2015)'
_computing_molecular_graphics 'Mercury (MacRae et al., 2009)'
_computing_publication_material 'SHELXL (Sheldrick, 2015)'
_computing_structure_refinement 'SHELXL (Sheldrick, 2015)'
_computing_structure_solution 'SHELXT (Sheldrick, 2015)'
_diffrn_ambient_temperature 295(2)
_diffrn_detector 'CCD plate'
_diffrn_detector_area_resol_mean 10.5357
_diffrn_detector_type Atlas
_diffrn_measured_fraction_theta_full 0.996
_diffrn_measured_fraction_theta_max 0.980
_diffrn_measurement_device 'four-circle diffractometer'
_diffrn_measurement_device_type 'SuperNova, Single source at offset, Atlas'
_diffrn_measurement_method \w-scan
_diffrn_radiation_monochromator mirror
_diffrn_radiation_probe x-ray
_diffrn_radiation_type 'Cu K\a'
_diffrn_radiation_wavelength 1.54184
_diffrn_reflns_av_R_equivalents 0.0204
_diffrn_reflns_av_unetI/netI 0.0122
_diffrn_reflns_Laue_measured_fraction_full 0.996
_diffrn_reflns_Laue_measured_fraction_max 0.980
_diffrn_reflns_limit_h_max 10
_diffrn_reflns_limit_h_min -10
_diffrn_reflns_limit_k_max 11
_diffrn_reflns_limit_k_min -11
_diffrn_reflns_limit_l_max 21
_diffrn_reflns_limit_l_min -22
_diffrn_reflns_number 20109
_diffrn_reflns_point_group_measured_fraction_full 0.996
_diffrn_reflns_point_group_measured_fraction_max 0.980
_diffrn_reflns_theta_full 70.000
_diffrn_reflns_theta_max 75.589
_diffrn_reflns_theta_min 2.464
_diffrn_source 'micro-focus sealed X-ray tube'
_diffrn_source_type 'SuperNova (Cu) X-ray Source'
_exptl_absorpt_coefficient_mu 1.294
_exptl_absorpt_correction_T_max 1.00000
_exptl_absorpt_correction_T_min 0.66179
_exptl_absorpt_correction_type multi-scan
_exptl_absorpt_process_details
;
CrysAlisPro 1.171.38.46 (Rigaku Oxford Diffraction, 2015)
Empirical absorption correction using spherical harmonics,
 implemented in SCALE3 ABSPACK scaling algorithm.
;
_exptl_crystal_colour colourless
_exptl_crystal_density_diffrn 1.091
_exptl_crystal_description block
_exptl_crystal_F_000 464
_exptl_crystal_size_max 0.35
_exptl_crystal_size_mid 0.2
_exptl_crystal_size_min 0.1
_refine_diff_density_max 0.269
_refine_diff_density_min -0.232
_refine_diff_density_rms 0.032
_refine_ls_extinction_method none
_refine_ls_goodness_of_fit_ref 1.060
_refine_ls_hydrogen_treatment constr
_refine_ls_matrix_type full
_refine_ls_number_parameters 283
_refine_ls_number_reflns 5383
_refine_ls_number_restraints 0
_refine_ls_restrained_S_all 1.060
_refine_ls_R_factor_all 0.0412
_refine_ls_R_factor_gt 0.0397
_refine_ls_shift/su_max 0.001
_refine_ls_shift/su_mean 0.000
_refine_ls_structure_factor_coef Fsqd
_refine_ls_weighting_details 'w=1/[\s^2^(Fo^2^)+(0.0578P)^2^+0.2579P] where P=(Fo^2^+2Fc^2^)/3'
_refine_ls_weighting_scheme calc
_refine_ls_wR_factor_gt 0.1110
_refine_ls_wR_factor_ref 0.1125
_reflns_Friedel_coverage 0.000
_reflns_number_gt 5111
_reflns_number_total 5383
_reflns_threshold_expression 'I > 2\s(I)'
_cod_data_source_file c7dt04392a2.cif
_cod_data_source_block 2
_cod_depositor_comments 'Adding full bibliography for 7045178--7045181.cif.'
_cod_database_code 7045181
_shelx_shelxl_version_number 2014/7
_shelx_space_group_comment
;
The symmetry employed for this shelxl refinement is uniquely defined
by the following loop, which should always be used as a source of
symmetry information in preference to the above space-group names.
They are only intended as comments.
;

loop_
_space_group_symop_operation_xyz
'x, y, z'
'-x, -y, -z'

loop_
_atom_site_label
_atom_site_type_symbol
_atom_site_fract_x
_atom_site_fract_y
_atom_site_fract_z
_atom_site_U_iso_or_equiv
_atom_site_adp_type
_atom_site_occupancy
_atom_site_site_symmetry_order
_atom_site_calc_flag
_atom_site_refinement_flags_posn
_atom_site_refinement_flags_adp
Si1 Si 0.28953(4) 0.37763(4) 0.19080(2) 0.04166(11) Uani 1 1 d . .
C1 C 0.23788(17) 0.44028(16) 0.28458(7) 0.0477(3) Uani 1 1 d . .
C2 C 0.2951(2) 0.59076(17) 0.31420(8) 0.0570(3) Uani 1 1 d . .
H2 H 0.3690 0.6591 0.2872 0.068 Uiso 1 1 calc R U
Si3 Si 0.25003(7) 0.68513(6) 0.40143(3) 0.07022(15) Uani 1 1 d . .
C4 C 0.0166(4) 0.6361(5) 0.3986(2) 0.1669(18) Uani 1 1 d . .
H4A H -0.0286 0.6533 0.3519 0.250 Uiso 1 1 calc R U
H4B H -0.0017 0.7003 0.4388 0.250 Uiso 1 1 calc R U
H4C H -0.0418 0.5290 0.4036 0.250 Uiso 1 1 calc R U
C5 C 0.3428(6) 0.6376(4) 0.48587(13) 0.1496(15) Uani 1 1 d . .
H5A H 0.2757 0.5317 0.4904 0.224 Uiso 1 1 calc R U
H5B H 0.3405 0.7049 0.5290 0.224 Uiso 1 1 calc R U
H5C H 0.4603 0.6517 0.4820 0.224 Uiso 1 1 calc R U
C6 C 0.3618(4) 0.8980(3) 0.40328(13) 0.1072(8) Uani 1 1 d . .
H6A H 0.4838 0.9257 0.4038 0.161 Uiso 1 1 calc R U
H6B H 0.3429 0.9521 0.4472 0.161 Uiso 1 1 calc R U
H6C H 0.3163 0.9260 0.3598 0.161 Uiso 1 1 calc R U
C7 C 0.1207(2) 0.31492(17) 0.32167(8) 0.0543(3) Uani 1 1 d . .
C8 C -0.0562(2) 0.2514(2) 0.30063(11) 0.0788(5) Uani 1 1 d . .
H8 H -0.1039 0.2882 0.2632 0.095 Uiso 1 1 calc R U
C9 C -0.1645(3) 0.1333(3) 0.33444(15) 0.1050(8) Uani 1 1 d . .
H9 H -0.2838 0.0928 0.3200 0.126 Uiso 1 1 calc R U
C10 C -0.0975(4) 0.0765(3) 0.38848(14) 0.1047(8) Uani 1 1 d . .
H10 H -0.1703 -0.0032 0.4107 0.126 Uiso 1 1 calc R U
C11 C 0.0767(4) 0.1368(3) 0.40986(13) 0.0991(7) Uani 1 1 d . .
H11 H 0.1229 0.0986 0.4471 0.119 Uiso 1 1 calc R U
C12 C 0.1867(3) 0.2554(2) 0.37647(11) 0.0771(5) Uani 1 1 d . .
H12 H 0.3058 0.2949 0.3912 0.092 Uiso 1 1 calc R U
C13 C 0.34011(16) 0.20097(14) 0.18820(7) 0.0446(3) Uani 1 1 d . .
C14 C 0.4921(2) 0.20203(19) 0.16404(10) 0.0633(4) Uani 1 1 d . .
H14 H 0.5707 0.2925 0.1510 0.076 Uiso 1 1 calc R U
C15 C 0.5290(2) 0.0708(2) 0.15889(12) 0.0748(5) Uani 1 1 d . .
H15 H 0.6314 0.0743 0.1425 0.090 Uiso 1 1 calc R U
C16 C 0.4155(2) -0.06331(19) 0.17791(10) 0.0653(4) Uani 1 1 d . .
H16 H 0.4407 -0.1509 0.1748 0.078 Uiso 1 1 calc R U
C17 C 0.2642(2) -0.06798(17) 0.20156(10) 0.0633(4) Uani 1 1 d . .
H17 H 0.1865 -0.1591 0.2144 0.076 Uiso 1 1 calc R U
C18 C 0.22666(19) 0.06229(16) 0.20645(9) 0.0544(3) Uani 1 1 d . .
H18 H 0.1231 0.0570 0.2223 0.065 Uiso 1 1 calc R U
C19 C 0.48064(16) 0.54012(14) 0.16636(7) 0.0461(3) Uani 1 1 d . .
C20 C 0.6302(2) 0.62175(19) 0.21729(9) 0.0633(4) Uani 1 1 d . .
H20 H 0.6359 0.5957 0.2648 0.076 Uiso 1 1 calc R U
C21 C 0.7710(2) 0.7410(2) 0.19868(11) 0.0769(5) Uani 1 1 d . .
H21 H 0.8691 0.7950 0.2338 0.092 Uiso 1 1 calc R U
C22 C 0.7655(2) 0.7795(2) 0.12847(11) 0.0729(5) Uani 1 1 d . .
H22 H 0.8598 0.8596 0.1160 0.087 Uiso 1 1 calc R U
C23 C 0.6218(2) 0.70019(19) 0.07712(10) 0.0646(4) Uani 1 1 d . .
H23 H 0.6187 0.7254 0.0294 0.078 Uiso 1 1 calc R U
C24 C 0.47987(18) 0.58182(16) 0.09586(8) 0.0512(3) Uani 1 1 d . .
H24 H 0.3821 0.5293 0.0604 0.061 Uiso 1 1 calc R U
C25 C 0.09426(16) 0.33321(14) 0.12048(7) 0.0433(3) Uani 1 1 d . .
C26 C 0.0280(2) 0.20285(17) 0.06558(8) 0.0569(3) Uani 1 1 d . .
H26 H 0.0809 0.1330 0.0635 0.068 Uiso 1 1 calc R U
C27 C -0.1146(2) 0.1743(2) 0.01392(10) 0.0690(4) Uani 1 1 d . .
H27 H -0.1570 0.0857 -0.0221 0.083 Uiso 1 1 calc R U
C28 C -0.1937(2) 0.2762(2) 0.01568(9) 0.0651(4) Uani 1 1 d . .
H28 H -0.2893 0.2572 -0.0193 0.078 Uiso 1 1 calc R U
C29 C -0.1315(2) 0.4063(2) 0.06910(10) 0.0642(4) Uani 1 1 d . .
H29 H -0.1847 0.4758 0.0703 0.077 Uiso 1 1 calc R U
C30 C 0.00993(19) 0.43399(17) 0.12104(9) 0.0557(3) Uani 1 1 d . .
H30 H 0.0501 0.5221 0.1574 0.067 Uiso 1 1 calc R U

loop_
_atom_site_aniso_label
_atom_site_aniso_U_11
_atom_site_aniso_U_22
_atom_site_aniso_U_33
_atom_site_aniso_U_23
_atom_site_aniso_U_13
_atom_site_aniso_U_12
Si1 0.04135(18) 0.03841(18) 0.04571(19) 0.00624(13) 0.00995(13) 0.01592(14)
C1 0.0478(7) 0.0522(7) 0.0451(6) 0.0066(5) 0.0087(5) 0.0220(6)
C2 0.0639(8) 0.0542(8) 0.0509(7) 0.0044(6) 0.0142(6) 0.0215(7)
Si3 0.0882(3) 0.0668(3) 0.0536(2) -0.00370(19) 0.0173(2) 0.0312(2)
C4 0.0958(19) 0.187(3) 0.176(3) -0.074(3) 0.050(2) 0.034(2)
C5 0.283(5) 0.141(3) 0.0603(13) 0.0105(14) 0.0172(19) 0.127(3)
C6 0.155(2) 0.0740(13) 0.0824(14) -0.0123(11) 0.0131(14) 0.0423(14)
C7 0.0624(8) 0.0539(8) 0.0487(7) 0.0064(6) 0.0180(6) 0.0242(6)
C8 0.0625(10) 0.0862(12) 0.0786(11) 0.0246(10) 0.0177(8) 0.0156(9)
C9 0.0791(13) 0.1069(17) 0.1050(17) 0.0316(14) 0.0306(12) 0.0039(12)
C10 0.123(2) 0.0880(15) 0.0949(16) 0.0348(13) 0.0506(15) 0.0209(14)
C11 0.136(2) 0.1001(16) 0.0832(14) 0.0467(12) 0.0400(14) 0.0576(16)
C12 0.0869(12) 0.0872(12) 0.0701(11) 0.0303(9) 0.0216(9) 0.0417(10)
C13 0.0452(6) 0.0432(6) 0.0473(6) 0.0067(5) 0.0071(5) 0.0197(5)
C14 0.0557(8) 0.0572(8) 0.0871(11) 0.0201(8) 0.0272(8) 0.0276(7)
C15 0.0675(10) 0.0750(11) 0.1016(14) 0.0182(10) 0.0294(9) 0.0449(9)
C16 0.0821(11) 0.0572(9) 0.0703(10) 0.0080(7) 0.0094(8) 0.0434(8)
C17 0.0742(10) 0.0448(7) 0.0724(10) 0.0132(7) 0.0163(8) 0.0233(7)
C18 0.0519(7) 0.0453(7) 0.0663(9) 0.0086(6) 0.0164(6) 0.0182(6)
C19 0.0449(6) 0.0395(6) 0.0540(7) 0.0058(5) 0.0128(5) 0.0164(5)
C20 0.0516(8) 0.0661(9) 0.0609(9) 0.0104(7) 0.0085(6) 0.0112(7)
C21 0.0503(8) 0.0730(11) 0.0841(12) 0.0029(9) 0.0100(8) 0.0024(8)
C22 0.0597(9) 0.0572(9) 0.0919(12) 0.0142(8) 0.0311(9) 0.0081(7)
C23 0.0700(10) 0.0585(9) 0.0720(10) 0.0211(7) 0.0308(8) 0.0258(8)
C24 0.0539(7) 0.0462(7) 0.0558(7) 0.0086(6) 0.0146(6) 0.0210(6)
C25 0.0429(6) 0.0415(6) 0.0466(6) 0.0079(5) 0.0112(5) 0.0168(5)
C26 0.0615(8) 0.0545(8) 0.0588(8) -0.0018(6) 0.0019(6) 0.0320(7)
C27 0.0734(10) 0.0665(9) 0.0630(9) -0.0102(7) -0.0094(8) 0.0331(8)
C28 0.0586(8) 0.0744(10) 0.0629(9) 0.0075(8) -0.0040(7) 0.0307(8)
C29 0.0648(9) 0.0669(9) 0.0741(10) 0.0130(8) 0.0073(7) 0.0405(8)
C30 0.0589(8) 0.0490(7) 0.0622(8) 0.0022(6) 0.0052(6) 0.0273(6)

loop_
_atom_type_symbol
_atom_type_description
_atom_type_scat_dispersion_real
_atom_type_scat_dispersion_imag
_atom_type_scat_source
C C 0.0181 0.0091 'International Tables Vol C Tables 4.2.6.8 and 6.1.1.4'
H H 0.0000 0.0000 'International Tables Vol C Tables 4.2.6.8 and 6.1.1.4'
Si Si 0.2541 0.3302 'International Tables Vol C Tables 4.2.6.8 and 6.1.1.4'

loop_
_geom_angle_atom_site_label_1
_geom_angle_atom_site_label_2
_geom_angle_atom_site_label_3
_geom_angle
C25 Si1 C13 109.05(6)
C25 Si1 C19 109.46(6)
C13 Si1 C19 108.60(6)
C25 Si1 C1 107.25(6)
C13 Si1 C1 112.83(6)
C19 Si1 C1 109.61(6)
C2 C1 C7 121.73(12)
C2 C1 Si1 121.43(11)
C7 C1 Si1 116.71(9)
C1 C2 Si3 130.31(12)
C1 C2 H2 114.8
Si3 C2 H2 114.8
C4 Si3 C5 112.1(2)
C4 Si3 C6 108.17(17)
C5 Si3 C6 107.67(15)
C4 Si3 C2 110.85(11)
C5 Si3 C2 111.65(11)
C6 Si3 C2 106.10(9)
Si3 C4 H4A 109.5
Si3 C4 H4B 109.5
H4A C4 H4B 109.5
Si3 C4 H4C 109.5
H4A C4 H4C 109.5
H4B C4 H4C 109.5
Si3 C5 H5A 109.5
Si3 C5 H5B 109.5
H5A C5 H5B 109.5
Si3 C5 H5C 109.5
H5A C5 H5C 109.5
H5B C5 H5C 109.5
Si3 C6 H6A 109.5
Si3 C6 H6B 109.5
H6A C6 H6B 109.5
Si3 C6 H6C 109.5
H6A C6 H6C 109.5
H6B C6 H6C 109.5
C8 C7 C12 117.76(16)
C8 C7 C1 121.13(14)
C12 C7 C1 121.08(15)
C7 C8 C9 121.0(2)
C7 C8 H8 119.5
C9 C8 H8 119.5
C10 C9 C8 120.5(2)
C10 C9 H9 119.8
C8 C9 H9 119.8
C9 C10 C11 119.5(2)
C9 C10 H10 120.2
C11 C10 H10 120.2
C10 C11 C12 120.5(2)
C10 C11 H11 119.7
C12 C11 H11 119.7
C7 C12 C11 120.7(2)
C7 C12 H12 119.7
C11 C12 H12 119.7
C14 C13 C18 116.86(12)
C14 C13 Si1 120.43(10)
C18 C13 Si1 122.64(10)
C15 C14 C13 121.44(14)
C15 C14 H14 119.3
C13 C14 H14 119.3
C16 C15 C14 120.25(15)
C16 C15 H15 119.9
C14 C15 H15 119.9
C15 C16 C17 119.59(14)
C15 C16 H16 120.2
C17 C16 H16 120.2
C16 C17 C18 120.31(14)
C16 C17 H17 119.8
C18 C17 H17 119.8
C17 C18 C13 121.54(14)
C17 C18 H18 119.2
C13 C18 H18 119.2
C24 C19 C20 117.02(13)
C24 C19 Si1 121.22(10)
C20 C19 Si1 121.74(11)
C21 C20 C19 121.37(15)
C21 C20 H20 119.3
C19 C20 H20 119.3
C22 C21 C20 120.02(16)
C22 C21 H21 120.0
C20 C21 H21 120.0
C23 C22 C21 119.93(15)
C23 C22 H22 120.0
C21 C22 H22 120.0
C22 C23 C24 120.18(16)
C22 C23 H23 119.9
C24 C23 H23 119.9
C19 C24 C23 121.47(14)
C19 C24 H24 119.3
C23 C24 H24 119.3
C26 C25 C30 116.81(12)
C26 C25 Si1 122.89(10)
C30 C25 Si1 120.29(10)
C27 C26 C25 121.57(13)
C27 C26 H26 119.2
C25 C26 H26 119.2
C28 C27 C26 120.16(15)
C28 C27 H27 119.9
C26 C27 H27 119.9
C27 C28 C29 119.81(14)
C27 C28 H28 120.1
C29 C28 H28 120.1
C28 C29 C30 119.99(14)
C28 C29 H29 120.0
C30 C29 H29 120.0
C29 C30 C25 121.64(13)
C29 C30 H30 119.2
C25 C30 H30 119.2

loop_
_geom_bond_atom_site_label_1
_geom_bond_atom_site_label_2
_geom_bond_distance
Si1 C25 1.8771(13)
Si1 C13 1.8774(13)
Si1 C19 1.8790(13)
Si1 C1 1.8878(13)
C1 C2 1.342(2)
C1 C7 1.4952(19)
C2 Si3 1.8753(15)
C2 H2 0.9300
Si3 C4 1.838(3)
Si3 C5 1.848(3)
Si3 C6 1.861(2)
C4 H4A 0.9600
C4 H4B 0.9600
C4 H4C 0.9600
C5 H5A 0.9600
C5 H5B 0.9600
C5 H5C 0.9600
C6 H6A 0.9600
C6 H6B 0.9600
C6 H6C 0.9600
C7 C8 1.378(2)
C7 C12 1.380(2)
C8 C9 1.390(3)
C8 H8 0.9300
C9 C10 1.358(4)
C9 H9 0.9300
C10 C11 1.358(4)
C10 H10 0.9300
C11 C12 1.394(3)
C11 H11 0.9300
C12 H12 0.9300
C13 C14 1.3901(19)
C13 C18 1.3908(19)
C14 C15 1.389(2)
C14 H14 0.9300
C15 C16 1.367(2)
C15 H15 0.9300
C16 C17 1.370(2)
C16 H16 0.9300
C17 C18 1.384(2)
C17 H17 0.9300
C18 H18 0.9300
C19 C24 1.3880(19)
C19 C20 1.392(2)
C20 C21 1.387(2)
C20 H20 0.9300
C21 C22 1.373(3)
C21 H21 0.9300
C22 C23 1.362(3)
C22 H22 0.9300
C23 C24 1.389(2)
C23 H23 0.9300
C24 H24 0.9300
C25 C26 1.3876(19)
C25 C30 1.3950(18)
C26 C27 1.382(2)
C26 H26 0.9300
C27 C28 1.370(2)
C27 H27 0.9300
C28 C29 1.371(2)
C28 H28 0.9300
C29 C30 1.379(2)
C29 H29 0.9300
C30 H30 0.9300

loop_
_geom_torsion_atom_site_label_1
_geom_torsion_atom_site_label_2
_geom_torsion_atom_site_label_3
_geom_torsion_atom_site_label_4
_geom_torsion
C25 Si1 C1 C2 -99.71(13)
C13 Si1 C1 C2 140.19(12)
C19 Si1 C1 C2 19.04(14)
C25 Si1 C1 C7 76.37(11)
C13 Si1 C1 C7 -43.73(12)
C19 Si1 C1 C7 -164.88(10)
C7 C1 C2 Si3 -1.1(2)
Si1 C1 C2 Si3 174.77(9)
C1 C2 Si3 C4 -59.0(2)
C1 C2 Si3 C5 66.7(2)
C1 C2 Si3 C6 -176.22(17)
C2 C1 C7 C8 96.9(2)
Si1 C1 C7 C8 -79.16(17)
C2 C1 C7 C12 -85.3(2)
Si1 C1 C7 C12 98.68(16)
C12 C7 C8 C9 1.1(3)
C1 C7 C8 C9 179.01(19)
C7 C8 C9 C10 -0.9(4)
C8 C9 C10 C11 0.5(4)
C9 C10 C11 C12 -0.4(4)
C8 C7 C12 C11 -1.0(3)
C1 C7 C12 C11 -178.92(17)
C10 C11 C12 C7 0.7(4)
C25 Si1 C13 C14 113.66(13)
C19 Si1 C13 C14 -5.55(14)
C1 Si1 C13 C14 -127.27(13)
C25 Si1 C13 C18 -63.22(13)
C19 Si1 C13 C18 177.57(11)
C1 Si1 C13 C18 55.85(13)
C18 C13 C14 C15 -0.4(2)
Si1 C13 C14 C15 -177.47(14)
C13 C14 C15 C16 -0.2(3)
C14 C15 C16 C17 0.5(3)
C15 C16 C17 C18 -0.2(3)
C16 C17 C18 C13 -0.4(3)
C14 C13 C18 C17 0.7(2)
Si1 C13 C18 C17 177.68(12)
C25 Si1 C19 C24 -16.95(12)
C13 Si1 C19 C24 102.01(11)
C1 Si1 C19 C24 -134.33(11)
C25 Si1 C19 C20 164.42(12)
C13 Si1 C19 C20 -76.62(13)
C1 Si1 C19 C20 47.04(13)
C24 C19 C20 C21 1.0(2)
Si1 C19 C20 C21 179.70(13)
C19 C20 C21 C22 -0.9(3)
C20 C21 C22 C23 -0.1(3)
C21 C22 C23 C24 0.8(3)
C20 C19 C24 C23 -0.3(2)
Si1 C19 C24 C23 -178.97(11)
C22 C23 C24 C19 -0.6(2)
C13 Si1 C25 C26 -13.25(13)
C19 Si1 C25 C26 105.43(12)
C1 Si1 C25 C26 -135.73(12)
C13 Si1 C25 C30 167.63(11)
C19 Si1 C25 C30 -73.69(12)
C1 Si1 C25 C30 45.15(12)
C30 C25 C26 C27 0.0(2)
Si1 C25 C26 C27 -179.12(13)
C25 C26 C27 C28 0.4(3)
C26 C27 C28 C29 -0.4(3)
C27 C28 C29 C30 -0.2(3)
C28 C29 C30 C25 0.7(3)
C26 C25 C30 C29 -0.6(2)
Si1 C25 C30 C29 178.57(12)
